data_4105088
loop_
_publ_author_name
'Polly L. Arnold'
'Melanie S. Sanford'
'Stephen M. Pearson'

_publ_contact_author_address
;
School of Chemistry
Joseph Black Building, University of Edinburgh,
West Mains Road, Edinburgh, EH9 3JJ, UK.
;
_publ_contact_author_email Polly.Arnold@ed.ac.uk
_publ_contact_author_fax '+44 131 650 6453'
_publ_contact_author_name 'Polly L Arnold'
_publ_contact_author_phone '+44 131 650 5429'
_publ_section_title
;
 Chelating N-Heterocyclic Carbene Alkoxide as a Supporting Ligand for
 PdII/IV C-H Bond Functionalization Catalysis
;
_journal_name_full 'Journal of the American Chemical Society'
_journal_page_first 13912
_journal_page_last 13913
_journal_paper_doi 10.1021/ja905713t
_journal_volume 131
_journal_year 2009
_chemical_formula_moiety 'C23 H25 Cl2 N3 O Pd, C3 H6 O'
_chemical_formula_sum 'C26 H31 Cl2 N3 O2 Pd'
_chemical_formula_weight 594.86
_chemical_name_systematic
; 
 ? 
;
_space_group_IT_number 14
_symmetry_cell_setting monoclinic
_symmetry_space_group_name_Hall '-P 2ybc'
_symmetry_space_group_name_H-M 'P 1 21/c 1'
_atom_sites_solution_hydrogens geom
_atom_sites_solution_primary direct
_atom_sites_solution_secondary difmap
_audit_creation_method SHELXL-97
_cell_angle_alpha 90.00
_cell_angle_beta 97.18
_cell_angle_gamma 90.00
_cell_formula_units_Z 4
_cell_length_a 13.5786(7)
_cell_length_b 12.6706(6)
_cell_length_c 15.1481(8)
_cell_measurement_reflns_used 6726
_cell_measurement_temperature 85(2)
_cell_measurement_theta_max 28.28
_cell_measurement_theta_min 2.21
_cell_volume 2585.8(2)
_computing_cell_refinement 'Bruker SAINT'
_computing_data_collection 'Bruker SMART-APEX'
_computing_data_reduction 'Bruker SAINT'
_computing_molecular_graphics 'ORTEP (Farrugia, 1997)'
_computing_publication_material 'enCIFer (Allen et all., 2004)'
_computing_structure_refinement 'SHELXL-97 (Sheldrick, 1997)'
_computing_structure_solution 'SHELXS-97 (Sheldrick, 1990)'
_diffrn_ambient_temperature 85(2)
_diffrn_measured_fraction_theta_full 0.999
_diffrn_measured_fraction_theta_max 0.999
_diffrn_measurement_device_type 'Brucker SMART APEX CCD area detector'
_diffrn_measurement_method 'Phi and Omega scans'
_diffrn_radiation_monochromator graphite
_diffrn_radiation_source 'fine-focus sealed tube'
_diffrn_radiation_type MoK\a
_diffrn_radiation_wavelength 0.71073
_diffrn_reflns_av_R_equivalents 0.0317
_diffrn_reflns_av_sigmaI/netI 0.0157
_diffrn_reflns_limit_h_max 18
_diffrn_reflns_limit_h_min -18
_diffrn_reflns_limit_k_max 16
_diffrn_reflns_limit_k_min -16
_diffrn_reflns_limit_l_max 20
_diffrn_reflns_limit_l_min -20
_diffrn_reflns_number 60537
_diffrn_reflns_theta_full 28.31
_diffrn_reflns_theta_max 28.31
_diffrn_reflns_theta_min 1.51
_diffrn_standards_decay_% 0
_diffrn_standards_number 0
_exptl_absorpt_coefficient_mu 0.953
_exptl_absorpt_correction_T_max 0.8227
_exptl_absorpt_correction_T_min 0.7551
_exptl_absorpt_correction_type multi-scan
_exptl_absorpt_process_details SADABS
_exptl_crystal_colour Orange
_exptl_crystal_density_diffrn 1.528
_exptl_crystal_description Block
_exptl_crystal_F_000 1216
_exptl_crystal_size_max 0.31
_exptl_crystal_size_mid 0.16
_exptl_crystal_size_min 0.14
_refine_diff_density_max 0.972
_refine_diff_density_min -0.387
_refine_diff_density_rms 0.088
_refine_ls_extinction_method none
_refine_ls_goodness_of_fit_ref 1.080
_refine_ls_hydrogen_treatment riding
_refine_ls_matrix_type full
_refine_ls_number_parameters 313
_refine_ls_number_reflns 6431
_refine_ls_number_restraints 0
_refine_ls_restrained_S_all 1.080
_refine_ls_R_factor_all 0.0307
_refine_ls_R_factor_gt 0.0261
_refine_ls_shift/su_max 0.002
_refine_ls_shift/su_mean 0.000
_refine_ls_structure_factor_coef Fsqd
_refine_ls_weighting_details 'calc w=1/[\s^2^(Fo^2^)+(0.0356P)^2^+2.1554P] where P=(Fo^2^+2Fc^2^)/3'
_refine_ls_weighting_scheme calc
_refine_ls_wR_factor_gt 0.0658
_refine_ls_wR_factor_ref 0.0688
_reflns_number_gt 5766
_reflns_number_total 6431
_reflns_threshold_expression >2sigma(I)
_cod_data_source_file ja905713t_si_003.cif
_cod_data_source_block smp232_compd_2
_cod_original_sg_symbol_H-M 'P 21/c'
_cod_database_code 4105088

loop_
_symmetry_equiv_pos_as_xyz
'x, y, z'
'-x, y+1/2, -z+1/2'
'-x, -y, -z'
'x, -y-1/2, z-1/2'

loop_
_atom_site_label
_atom_site_type_symbol
_atom_site_fract_x
_atom_site_fract_y
_atom_site_fract_z
_atom_site_U_iso_or_equiv
_atom_site_adp_type
_atom_site_occupancy
_atom_site_symmetry_multiplicity
_atom_site_calc_flag
_atom_site_refinement_flags
C8 C 0.78854(14) 0.56109(15) 0.37013(12) 0.0206(4) Uani 1 1 d .
C9 C 0.69814(16) 0.49931(17) 0.39267(13) 0.0270(4) Uani 1 1 d .
H9A H 0.6439 0.5064 0.3439 0.040 Uiso 1 1 calc R
H9B H 0.6769 0.5273 0.4476 0.040 Uiso 1 1 calc R
H9C H 0.7157 0.4246 0.4009 0.040 Uiso 1 1 calc R
C10 C 0.87697(17) 0.54600(19) 0.44310(14) 0.0307(5) Uani 1 1 d .
H10A H 0.8929 0.4707 0.4493 0.046 Uiso 1 1 calc R
H10B H 0.8596 0.5733 0.4997 0.046 Uiso 1 1 calc R
H10C H 0.9347 0.5844 0.4267 0.046 Uiso 1 1 calc R
C1 C 0.66054(13) 0.65697(14) 0.21885(11) 0.0165(3) Uani 1 1 d .
C2 C 0.50890(13) 0.65385(15) 0.10159(12) 0.0202(4) Uani 1 1 d .
H2 H 0.5486 0.6009 0.0721 0.024 Uiso 1 1 calc R
C3 C 0.41451(15) 0.60039(19) 0.12317(15) 0.0301(4) Uani 1 1 d .
H3A H 0.4319 0.5398 0.1623 0.045 Uiso 1 1 calc R
H3B H 0.3757 0.5762 0.0680 0.045 Uiso 1 1 calc R
H3C H 0.3751 0.6507 0.1532 0.045 Uiso 1 1 calc R
C4 C 0.48808(16) 0.74735(17) 0.03914(13) 0.0274(4) Uani 1 1 d .
H4A H 0.4469 0.7989 0.0659 0.041 Uiso 1 1 calc R
H4B H 0.4530 0.7230 -0.0177 0.041 Uiso 1 1 calc R
H4C H 0.5509 0.7804 0.0289 0.041 Uiso 1 1 calc R
C5 C 0.53180(14) 0.75714(15) 0.24531(12) 0.0202(4) Uani 1 1 d .
H5 H 0.4692 0.7917 0.2373 0.024 Uiso 1 1 calc R
C6 C 0.60130(14) 0.76496(15) 0.31690(12) 0.0209(4) Uani 1 1 d .
H6 H 0.5970 0.8056 0.3690 0.025 Uiso 1 1 calc R
C7 C 0.76754(14) 0.67954(15) 0.36337(12) 0.0208(4) Uani 1 1 d .
H7A H 0.7569 0.7070 0.4226 0.025 Uiso 1 1 calc R
H7B H 0.8259 0.7162 0.3446 0.025 Uiso 1 1 calc R
C12 C 0.96229(14) 0.53346(18) 0.13327(12) 0.0236(4) Uani 1 1 d .
C13 C 1.05177(15) 0.49024(19) 0.11090(13) 0.0287(4) Uani 1 1 d .
C14 C 1.04895(17) 0.3854(2) 0.08184(14) 0.0325(5) Uani 1 1 d .
H14 H 1.1070 0.3536 0.0647 0.039 Uiso 1 1 calc R
C15 C 0.96324(17) 0.32842(18) 0.07798(14) 0.0317(5) Uani 1 1 d .
H15 H 0.9618 0.2570 0.0589 0.038 Uiso 1 1 calc R
C16 C 0.87679(16) 0.37620(17) 0.10251(13) 0.0253(4) Uani 1 1 d .
H16 H 0.8174 0.3361 0.1001 0.030 Uiso 1 1 calc R
C22 C 0.95482(14) 0.64065(17) 0.15753(12) 0.0231(4) Uani 1 1 d .
C23 C 1.03917(15) 0.70706(19) 0.16016(13) 0.0285(4) Uani 1 1 d .
C24 C 1.02722(16) 0.8146(2) 0.17771(13) 0.0319(5) Uani 1 1 d .
H24 H 1.0830 0.8605 0.1821 0.038 Uiso 1 1 calc R
C25 C 0.93541(17) 0.85408(18) 0.18858(13) 0.0299(5) Uani 1 1 d .
H25 H 0.9282 0.9277 0.1978 0.036 Uiso 1 1 calc R
C26 C 0.85105(15) 0.78790(16) 0.18644(12) 0.0245(4) Uani 1 1 d .
H26 H 0.7879 0.8165 0.1937 0.029 Uiso 1 1 calc R
C27 C 0.86247(13) 0.68189(16) 0.17374(12) 0.0206(4) Uani 1 1 d .
C32 C 1.13690(16) 0.5579(2) 0.11805(15) 0.0347(5) Uani 1 1 d .
H32 H 1.1988 0.5302 0.1058 0.042 Uiso 1 1 calc R
C33 C 1.13108(15) 0.6597(2) 0.14175(14) 0.0350(5) Uani 1 1 d .
H33 H 1.1894 0.7018 0.1466 0.042 Uiso 1 1 calc R
Cl2 Cl 0.71778(3) 0.61594(3) 0.02174(3) 0.01814(9) Uani 1 1 d .
Cl1 Cl 0.64352(4) 0.41545(4) 0.15991(3) 0.02292(10) Uani 1 1 d .
N1 N 0.68003(11) 0.70227(12) 0.29964(10) 0.0178(3) Uani 1 1 d .
N2 N 0.56887(11) 0.68910(12) 0.18528(10) 0.0174(3) Uani 1 1 d .
N3 N 0.87690(12) 0.47598(13) 0.12880(10) 0.0204(3) Uani 1 1 d .
O1 O 0.82138(10) 0.52200(11) 0.29134(8) 0.0201(3) Uani 1 1 d .
Pd1 Pd 0.760187(9) 0.565186(10) 0.170276(8) 0.01457(5) Uani 1 1 d .
O101 O 0.71791(14) 0.97685(15) 0.21386(14) 0.0469(5) Uani 1 1 d .
C102 C 0.68051(18) 1.04351(18) 0.16224(16) 0.0323(5) Uani 1 1 d .
C103 C 0.7384(2) 1.1343(2) 0.13364(17) 0.0407(6) Uani 1 1 d .
H10D H 0.8083 1.1265 0.1583 0.061 Uiso 1 1 calc R
H10E H 0.7121 1.2002 0.1553 0.061 Uiso 1 1 calc R
H10F H 0.7329 1.1360 0.0685 0.061 Uiso 1 1 calc R
C101 C 0.57324(18) 1.0376(2) 0.12652(17) 0.0381(5) Uani 1 1 d .
H10G H 0.5431 0.9764 0.1522 0.057 Uiso 1 1 calc R
H10H H 0.5665 1.0304 0.0616 0.057 Uiso 1 1 calc R
H10I H 0.5396 1.1021 0.1422 0.057 Uiso 1 1 calc R

loop_
_atom_site_aniso_label
_atom_site_aniso_U_11
_atom_site_aniso_U_22
_atom_site_aniso_U_33
_atom_site_aniso_U_23
_atom_site_aniso_U_13
_atom_site_aniso_U_12
C8 0.0222(9) 0.0253(9) 0.0141(8) 0.0008(7) 0.0009(7) 0.0026(7)
C9 0.0323(10) 0.0291(10) 0.0208(9) 0.0040(8) 0.0084(8) -0.0008(8)
C10 0.0311(11) 0.0416(12) 0.0176(9) -0.0012(8) -0.0041(8) 0.0077(9)
C1 0.0165(8) 0.0184(8) 0.0152(8) -0.0006(6) 0.0038(6) -0.0011(6)
C2 0.0163(8) 0.0270(9) 0.0171(8) -0.0048(7) 0.0012(6) -0.0004(7)
C3 0.0189(9) 0.0404(12) 0.0316(11) -0.0093(9) 0.0056(8) -0.0064(9)
C4 0.0297(10) 0.0314(10) 0.0198(9) -0.0010(8) -0.0019(8) 0.0070(8)
C5 0.0204(8) 0.0217(9) 0.0196(9) -0.0018(7) 0.0071(7) 0.0025(7)
C6 0.0237(9) 0.0217(9) 0.0183(8) -0.0020(7) 0.0069(7) 0.0011(7)
C7 0.0212(9) 0.0259(9) 0.0144(8) -0.0030(7) -0.0009(7) -0.0003(7)
C12 0.0181(9) 0.0383(11) 0.0144(8) 0.0058(8) 0.0019(7) 0.0028(8)
C13 0.0215(9) 0.0485(13) 0.0165(9) 0.0098(8) 0.0037(7) 0.0083(9)
C14 0.0314(11) 0.0477(13) 0.0198(10) 0.0115(9) 0.0091(8) 0.0202(10)
C15 0.0426(13) 0.0335(11) 0.0202(10) 0.0042(8) 0.0091(9) 0.0172(10)
C16 0.0288(10) 0.0287(10) 0.0189(9) 0.0029(7) 0.0045(7) 0.0078(8)
C22 0.0165(8) 0.0382(11) 0.0141(8) 0.0033(7) 0.0005(6) -0.0034(8)
C23 0.0200(9) 0.0486(13) 0.0161(9) 0.0045(8) -0.0005(7) -0.0087(9)
C24 0.0308(11) 0.0471(13) 0.0173(9) 0.0003(8) 0.0009(8) -0.0198(10)
C25 0.0425(12) 0.0301(10) 0.0165(9) -0.0014(8) 0.0010(8) -0.0143(9)
C26 0.0282(10) 0.0286(10) 0.0168(9) -0.0008(7) 0.0030(7) -0.0068(8)
C27 0.0177(8) 0.0308(10) 0.0132(8) 0.0003(7) 0.0013(6) -0.0060(7)
C32 0.0179(9) 0.0639(16) 0.0228(10) 0.0089(10) 0.0041(8) 0.0041(10)
C33 0.0174(9) 0.0659(16) 0.0213(10) 0.0072(10) 0.0007(7) -0.0089(10)
Cl2 0.01664(19) 0.0242(2) 0.01364(18) 0.00157(15) 0.00215(14) 0.00024(16)
Cl1 0.0248(2) 0.0220(2) 0.0224(2) -0.00112(16) 0.00498(17) -0.00585(17)
N1 0.0187(7) 0.0197(7) 0.0151(7) -0.0014(6) 0.0028(5) -0.0003(6)
N2 0.0161(7) 0.0201(7) 0.0163(7) -0.0017(6) 0.0038(5) 0.0001(6)
N3 0.0206(7) 0.0267(8) 0.0138(7) 0.0028(6) 0.0026(6) 0.0048(6)
O1 0.0212(6) 0.0255(7) 0.0133(6) 0.0009(5) 0.0011(5) 0.0046(5)
Pd1 0.01362(7) 0.01779(7) 0.01245(7) -0.00009(4) 0.00221(5) 0.00006(5)
O101 0.0467(10) 0.0350(9) 0.0569(12) 0.0054(8) -0.0022(9) 0.0079(8)
C102 0.0373(12) 0.0267(10) 0.0326(11) -0.0057(9) 0.0027(9) 0.0048(9)
C103 0.0483(14) 0.0379(13) 0.0350(13) -0.0025(10) 0.0014(11) -0.0047(11)
C101 0.0359(12) 0.0403(13) 0.0379(13) -0.0051(10) 0.0037(10) 0.0023(10)

loop_
_atom_type_symbol
_atom_type_description
_atom_type_scat_dispersion_real
_atom_type_scat_dispersion_imag
_atom_type_scat_source
C C 0.0033 0.0016 'International Tables Vol C Tables 4.2.6.8 and 6.1.1.4'
H H 0.0000 0.0000 'International Tables Vol C Tables 4.2.6.8 and 6.1.1.4'
Cl Cl 0.1484 0.1585 'International Tables Vol C Tables 4.2.6.8 and 6.1.1.4'
N N 0.0061 0.0033 'International Tables Vol C Tables 4.2.6.8 and 6.1.1.4'
O O 0.0106 0.0060 'International Tables Vol C Tables 4.2.6.8 and 6.1.1.4'
Pd Pd -0.9988 1.0072 'International Tables Vol C Tables 4.2.6.8 and 6.1.1.4'

loop_
_geom_angle_atom_site_label_1
_geom_angle_atom_site_label_2
_geom_angle_atom_site_label_3
_geom_angle
O1 C8 C7 111.29(15)
O1 C8 C9 110.82(16)
C7 C8 C9 111.66(16)
O1 C8 C10 105.22(16)
C7 C8 C10 107.00(16)
C9 C8 C10 110.60(17)
C8 C9 H9A 109.5
C8 C9 H9B 109.5
H9A C9 H9B 109.5
C8 C9 H9C 109.5
H9A C9 H9C 109.5
H9B C9 H9C 109.5
C8 C10 H10A 109.5
C8 C10 H10B 109.5
H10A C10 H10B 109.5
C8 C10 H10C 109.5
H10A C10 H10C 109.5
H10B C10 H10C 109.5
N2 C1 N1 106.34(15)
N2 C1 Pd1 132.43(13)
N1 C1 Pd1 121.22(13)
N2 C2 C4 109.62(15)
N2 C2 C3 109.69(15)
C4 C2 C3 112.62(17)
N2 C2 H2 108.3
C4 C2 H2 108.3
C3 C2 H2 108.3
C2 C3 H3A 109.5
C2 C3 H3B 109.5
H3A C3 H3B 109.5
C2 C3 H3C 109.5
H3A C3 H3C 109.5
H3B C3 H3C 109.5
C2 C4 H4A 109.5
C2 C4 H4B 109.5
H4A C4 H4B 109.5
C2 C4 H4C 109.5
H4A C4 H4C 109.5
H4B C4 H4C 109.5
C6 C5 N2 107.27(16)
C6 C5 H5 126.4
N2 C5 H5 126.4
C5 C6 N1 106.58(16)
C5 C6 H6 126.7
N1 C6 H6 126.7
N1 C7 C8 111.52(15)
N1 C7 H7A 109.3
C8 C7 H7A 109.3
N1 C7 H7B 109.3
C8 C7 H7B 109.3
H7A C7 H7B 108.0
N3 C12 C13 122.2(2)
N3 C12 C22 115.96(17)
C13 C12 C22 121.78(19)
C14 C13 C12 117.0(2)
C14 C13 C32 125.6(2)
C12 C13 C32 117.4(2)
C15 C14 C13 120.37(19)
C15 C14 H14 119.8
C13 C14 H14 119.8
C14 C15 C16 119.7(2)
C14 C15 H15 120.2
C16 C15 H15 120.2
N3 C16 C15 121.2(2)
N3 C16 H16 119.4
C15 C16 H16 119.4
C27 C22 C12 119.74(17)
C27 C22 C23 120.6(2)
C12 C22 C23 119.57(19)
C24 C23 C22 118.0(2)
C24 C23 C33 124.4(2)
C22 C23 C33 117.6(2)
C25 C24 C23 120.35(19)
C25 C24 H24 119.8
C23 C24 H24 119.8
C24 C25 C26 121.7(2)
C24 C25 H25 119.1
C26 C25 H25 119.1
C27 C26 C25 118.6(2)
C27 C26 H26 120.7
C25 C26 H26 120.7
C26 C27 C22 120.51(18)
C26 C27 Pd1 129.13(15)
C22 C27 Pd1 110.33(14)
C33 C32 C13 121.4(2)
C33 C32 H32 119.3
C13 C32 H32 119.3
C32 C33 C23 122.2(2)
C32 C33 H33 118.9
C23 C33 H33 118.9
C1 N1 C6 110.34(15)
C1 N1 C7 124.51(15)
C6 N1 C7 124.87(15)
C1 N2 C5 109.45(15)
C1 N2 C2 127.78(15)
C5 N2 C2 122.59(15)
C16 N3 C12 119.56(17)
C16 N3 Pd1 128.99(14)
C12 N3 Pd1 111.44(13)
C8 O1 Pd1 122.75(11)
O1 Pd1 C1 92.56(6)
O1 Pd1 C27 88.33(6)
C1 Pd1 C27 93.40(8)
O1 Pd1 N3 83.36(6)
C1 Pd1 N3 173.90(7)
C27 Pd1 N3 81.97(7)
O1 Pd1 Cl2 169.63(4)
C1 Pd1 Cl2 95.61(5)
C27 Pd1 Cl2 84.83(5)
N3 Pd1 Cl2 87.97(4)
O1 Pd1 Cl1 92.18(4)
C1 Pd1 Cl1 90.69(5)
C27 Pd1 Cl1 175.84(6)
N3 Pd1 Cl1 93.99(5)
Cl2 Pd1 Cl1 94.090(16)
O101 C102 C103 122.0(2)
O101 C102 C101 120.5(2)
C103 C102 C101 117.5(2)
C102 C103 H10D 109.5
C102 C103 H10E 109.5
H10D C103 H10E 109.5
C102 C103 H10F 109.5
H10D C103 H10F 109.5
H10E C103 H10F 109.5
C102 C101 H10G 109.5
C102 C101 H10H 109.5
H10G C101 H10H 109.5
C102 C101 H10I 109.5
H10G C101 H10I 109.5
H10H C101 H10I 109.5

loop_
_geom_bond_atom_site_label_1
_geom_bond_atom_site_label_2
_geom_bond_distance
C8 O1 1.415(2)
C8 C7 1.529(3)
C8 C9 1.530(3)
C8 C10 1.539(3)
C9 H9A 0.9800
C9 H9B 0.9800
C9 H9C 0.9800
C10 H10A 0.9800
C10 H10B 0.9800
C10 H10C 0.9800
C1 N2 1.347(2)
C1 N1 1.348(2)
C1 Pd1 1.9934(18)
C2 N2 1.487(2)
C2 C4 1.520(3)
C2 C3 1.521(3)
C2 H2 1.0000
C3 H3A 0.9800
C3 H3B 0.9800
C3 H3C 0.9800
C4 H4A 0.9800
C4 H4B 0.9800
C4 H4C 0.9800
C5 C6 1.349(3)
C5 N2 1.392(2)
C5 H5 0.9500
C6 N1 1.383(2)
C6 H6 0.9500
C7 N1 1.463(2)
C7 H7A 0.9900
C7 H7B 0.9900
C12 N3 1.364(3)
C12 C13 1.412(3)
C12 C22 1.414(3)
C13 C14 1.399(4)
C13 C32 1.432(3)
C14 C15 1.364(3)
C14 H14 0.9500
C15 C16 1.411(3)
C15 H15 0.9500
C16 N3 1.325(3)
C16 H16 0.9500
C22 C27 1.408(3)
C22 C23 1.418(3)
C23 C24 1.402(3)
C23 C33 1.443(3)
C24 C25 1.372(3)
C24 H24 0.9500
C25 C26 1.417(3)
C25 H25 0.9500
C26 C27 1.369(3)
C26 H26 0.9500
C27 Pd1 2.0248(19)
C32 C33 1.343(4)
C32 H32 0.9500
C33 H33 0.9500
Cl2 Pd1 2.3418(4)
Cl1 Pd1 2.4640(5)
N3 Pd1 2.1054(16)
O1 Pd1 1.9930(12)
O101 C102 1.218(3)
C102 C103 1.488(3)
C102 C101 1.491(3)
C103 H10D 0.9800
C103 H10E 0.9800
C103 H10F 0.9800
C101 H10G 0.9800
C101 H10H 0.9800
C101 H10I 0.9800

loop_
_geom_torsion_atom_site_label_1
_geom_torsion_atom_site_label_2
_geom_torsion_atom_site_label_3
_geom_torsion_atom_site_label_4
_geom_torsion
N2 C5 C6 N1 0.3(2)
O1 C8 C7 N1 69.4(2)
C9 C8 C7 N1 -55.0(2)
C10 C8 C7 N1 -176.18(16)
N3 C12 C13 C14 1.3(3)
C22 C12 C13 C14 -175.58(18)
N3 C12 C13 C32 180.00(18)
C22 C12 C13 C32 3.1(3)
C12 C13 C14 C15 -1.5(3)
C32 C13 C14 C15 179.9(2)
C13 C14 C15 C16 0.7(3)
C14 C15 C16 N3 0.5(3)
N3 C12 C22 C27 -1.1(3)
C13 C12 C22 C27 175.94(17)
N3 C12 C22 C23 -177.41(16)
C13 C12 C22 C23 -0.4(3)
C27 C22 C23 C24 -1.1(3)
C12 C22 C23 C24 175.14(18)
C27 C22 C23 C33 -179.22(17)
C12 C22 C23 C33 -3.0(3)
C22 C23 C24 C25 -2.4(3)
C33 C23 C24 C25 175.57(19)
C23 C24 C25 C26 2.8(3)
C24 C25 C26 C27 0.4(3)
C25 C26 C27 C22 -4.0(3)
C25 C26 C27 Pd1 178.25(14)
C12 C22 C27 C26 -171.88(18)
C23 C22 C27 C26 4.4(3)
C12 C22 C27 Pd1 6.3(2)
C23 C22 C27 Pd1 -177.48(14)
C14 C13 C32 C33 176.1(2)
C12 C13 C32 C33 -2.5(3)
C13 C32 C33 C23 -0.8(3)
C24 C23 C33 C32 -174.3(2)
C22 C23 C33 C32 3.6(3)
N2 C1 N1 C6 -1.1(2)
Pd1 C1 N1 C6 177.78(12)
N2 C1 N1 C7 173.09(16)
Pd1 C1 N1 C7 -8.0(2)
C5 C6 N1 C1 0.5(2)
C5 C6 N1 C7 -173.68(17)
C8 C7 N1 C1 -44.0(2)
C8 C7 N1 C6 129.33(18)
N1 C1 N2 C5 1.3(2)
Pd1 C1 N2 C5 -177.41(14)
N1 C1 N2 C2 -173.84(16)
Pd1 C1 N2 C2 7.5(3)
C6 C5 N2 C1 -1.0(2)
C6 C5 N2 C2 174.41(16)
C4 C2 N2 C1 -118.5(2)
C3 C2 N2 C1 117.3(2)
C4 C2 N2 C5 66.9(2)
C3 C2 N2 C5 -57.2(2)
C15 C16 N3 C12 -0.7(3)
C15 C16 N3 Pd1 -179.10(14)
C13 C12 N3 C16 -0.2(3)
C22 C12 N3 C16 176.88(17)
C13 C12 N3 Pd1 178.47(14)
C22 C12 N3 Pd1 -4.5(2)
C7 C8 O1 Pd1 -42.2(2)
C9 C8 O1 Pd1 82.67(17)
C10 C8 O1 Pd1 -157.76(13)
C8 O1 Pd1 C1 -1.58(14)
C8 O1 Pd1 C27 91.76(14)
C8 O1 Pd1 N3 173.87(14)
C8 O1 Pd1 Cl2 140.43(19)
C8 O1 Pd1 Cl1 -92.37(13)
N2 C1 Pd1 O1 -153.39(17)
N1 C1 Pd1 O1 28.07(15)
N2 C1 Pd1 C27 118.13(18)
N1 C1 Pd1 C27 -60.41(15)
N2 C1 Pd1 N3 158.7(5)
N1 C1 Pd1 N3 -19.8(7)
N2 C1 Pd1 Cl2 33.00(18)
N1 C1 Pd1 Cl2 -145.54(14)
N2 C1 Pd1 Cl1 -61.17(17)
N1 C1 Pd1 Cl1 120.28(14)
C26 C27 Pd1 O1 -104.95(18)
C22 C27 Pd1 O1 77.10(13)
C26 C27 Pd1 C1 -12.48(18)
C22 C27 Pd1 C1 169.57(13)
C26 C27 Pd1 N3 171.53(18)
C22 C27 Pd1 N3 -6.42(12)
C26 C27 Pd1 Cl2 82.85(17)
C22 C27 Pd1 Cl2 -95.10(12)
C26 C27 Pd1 Cl1 157.9(6)
C22 C27 Pd1 Cl1 -20.0(8)
C16 N3 Pd1 O1 95.36(16)
C12 N3 Pd1 O1 -83.12(12)
C16 N3 Pd1 C1 143.6(6)
C12 N3 Pd1 C1 -34.8(7)
C16 N3 Pd1 C27 -175.39(17)
C12 N3 Pd1 C27 6.13(12)
C16 N3 Pd1 Cl2 -90.34(16)
C12 N3 Pd1 Cl2 91.19(12)
C16 N3 Pd1 Cl1 3.63(16)
C12 N3 Pd1 Cl1 -174.85(12)
